data_2009470
loop_
_publ_author_name
'Alcock, N.W.'
'Roe, S.M.'

_publ_section_title
;
 Dimeric \m-hydroxy-diphenyl(trichloroacetato)tin
;
_journal_issue 2
_journal_name_full 'Acta Crystallographica Section C'
_journal_page_first 227
_journal_page_last 229
_journal_paper_doi 10.1107/S0108270193007760
_journal_volume 50
_journal_year 1994
_chemical_formula_moiety 'C28 H22 Cl6 O6 Sn2'
_chemical_formula_sum 'C28 H22 Cl6 O6 Sn2'
_chemical_formula_weight 904.6
_space_group_crystal_system monoclinic
_space_group_IT_number 14
_space_group_name_Hall '-P 2ybc'
_space_group_name_H-M_alt 'P 1 21/c 1'
_atom_type_scat_source 'SHELXTL-Plus (Sheldrick, 1986)'
_cell_angle_alpha 90.
_cell_angle_beta 99.96(2)
_cell_angle_gamma 90.
_cell_formula_units_Z 2
_cell_length_a 10.429(2)
_cell_length_b 8.472(2)
_cell_length_c 19.228(5)
_cell_measurement_reflns_used 15
_cell_measurement_temperature 293
_cell_measurement_theta_max 11
_cell_measurement_theta_min 10
_cell_volume 1673.3(7)
_diffrn_measurement_device 'Siemens R3m'
_diffrn_measurement_method \w-2\q
_diffrn_radiation_type MoK\a
_diffrn_radiation_wavelength 0.71073
_diffrn_reflns_av_R_equivalents 0.028
_diffrn_reflns_limit_h_max 12
_diffrn_reflns_limit_h_min 0
_diffrn_reflns_limit_k_max 11
_diffrn_reflns_limit_k_min 0
_diffrn_reflns_limit_l_max 23
_diffrn_reflns_limit_l_min -23
_diffrn_reflns_number 3355
_diffrn_reflns_theta_max 25
_diffrn_standards_decay_% -2
_diffrn_standards_interval_count 200
_diffrn_standards_number 3
_exptl_absorpt_coefficient_mu 2.01
_exptl_absorpt_correction_T_max 0.70
_exptl_absorpt_correction_T_min 0.59
_exptl_absorpt_correction_type gaussian
_exptl_crystal_colour colourless
_exptl_crystal_density_diffrn 1.80
_exptl_crystal_description blocks
_exptl_crystal_size_max 0.43
_exptl_crystal_size_mid 0.35
_exptl_crystal_size_min 0.27
_refine_diff_density_max 0.9
_refine_diff_density_min -0.8
_refine_ls_goodness_of_fit_obs 1.21
_refine_ls_number_parameters 193
_refine_ls_number_reflns 2314
_refine_ls_R_factor_obs 0.046
_refine_ls_shift/esd_max 0.02
_refine_ls_structure_factor_coef F
_refine_ls_weighting_details 'w = 1/[\s^2^(F) + gF^2^] where g = 0.0017'
_refine_ls_weighting_scheme calc
_refine_ls_wR_factor_obs 0.062
_reflns_number_observed 2314
_reflns_number_total 2959
_reflns_observed_criterion I/\s(I)>=2.0
_cod_data_source_file mu1059.cif
_cod_data_source_block mu1059_structure_1_of_1
_cod_depositor_comments
;
 Changing the space group from '-P 1' to '-P 2ybc' after consulting the
 original publication. All related space group information was changed
 accordingly.

 Antanas Vaitkus,
 2017-07-05

The following automatic conversions were performed:

'_exptl_absorpt_correction_type' value 'Gaussian' changed to
'gaussian' according to
/home/saulius/struct/CIF-dictionaries/cif_core.dic dictionary named
'cif_core.dic' version 2.4.1 from 2010-06-29.

Automatic conversion script
Id: cif_fix_values 1715 2011-07-08 13:25:40Z adriana 

The following automatic conversions were performed:

'_refine_ls_weighting_scheme' value '1/[\s^2^(F) + gF^2^] where g =
0.0017' was changed to 'calc'. New tag '_refine_ls_weighting_details'
was created. The value of the new tag was set to 'w = 1/[\s^2^(F) +
gF^2^] where g = 0.0017'.

Automatic conversion script
Id: cif_fix_values 3143 2015-03-26 13:38:13Z robertas 
;
_cod_original_sg_symbol_H-M 'P 21/c'
_cod_database_code 2009470

loop_
_space_group_symop_id
_space_group_symop_operation_xyz
1 x,y,z
2 -x,y+1/2,-z+1/2
3 -x,-y,-z
4 x,-y+1/2,z+1/2

loop_
_atom_site_label
_atom_site_fract_x
_atom_site_fract_y
_atom_site_fract_z
_atom_site_U_iso_or_equiv
Sn(1) .43788(4) .12624(5) .05500(2) .0480(10)
Cl(1) -.0219(3) .1206(4) .0935(3) .186(2)
Cl(2) -.0125(3) -.1985(4) .1300(2) .1290(10)
Cl(3) .1337(3) .0151(6) .22210(10) .146(2)
O(11) .5943(4) .0815(5) -.0030(2) .053(2)
O(1) .2602(5) .0855(6) .0953(3) .063(2)
O(2) .2188(5) -.1679(6) .0714(3) .077(2)
C(1) .1966(6) -.0395(8) .0956(3) .050(2)
C(2) .0784(6) -.0251(8) .1347(4) .059(2)
C(11) .5515(6) .1057(7) .1564(3) .053(2)
C(12) .6656(7) .0209(8) .1675(4) .059(2)
C(13) .7380(8) .0099(10) .2350(4) .077(3)
C(14) .6962(9) .0842(11) .2899(4) .079(3)
C(15) .5842(10) .1699(11) .2791(4) .085(4)
C(16) .5107(8) .1798(9) .2126(4) .067(3)
C(17) .3561(6) .3190(7) -.0071(3) .049(2)
C(18) .4080(8) .3676(8) -.0646(4) .067(3)
C(19) .3531(9) .4893(10) -.1056(4) .080(3)
C(110) .2478(9) .5659(10) -.0903(5) .083(3)
C(111) .1950(8) .5235(9) -.0316(5) .081(3)
C(112) .2494(8) .3986(8) .0099(4) .066(3)
H11 .663(4) .134(7) -.004(4) ?
H12a .6953 -.0306 .1287 ?
H13a .8171 -.0503 .2432 ?
H14a .7470 .0773 .3364 ?
H15a .5561 .2223 .3181 ?
H16a .4313 .2395 .2051 ?
H18a .4840 .3161 -.0756 ?
H19a .3899 .5209 -.1458 ?
H110 .2091 .6495 -.1206 ?
H11A .1211 .5792 -.0202 ?
H11b .2144 .3685 .0510 ?

loop_
_geom_angle_atom_site_label_1
_geom_angle_atom_site_label_2
_geom_angle_atom_site_label_3
_geom_angle_site_symmetry_3
_geom_angle
_geom_angle_publ_flag
O(11) Sn(1) O(1) . 158.3(2) yes
O(1) Sn(1) C(11) . 92.0(2) yes
O(1) Sn(1) C(17) . 92.2(2) yes
O(11) Sn(1) O(11) 2_555 70.6(2) yes
C(11) Sn(1) O(11) 2_555 113.8(2) yes
Sn(1) O(11) Sn(1) 2_555 109.4(2) yes
O(1) C(1) O(2) . 128.1(6) yes
O(2) C(1) C(2) . 118.2(6) yes
Cl(1) C(2) Cl(3) . 112.6(5) yes
Cl(1) C(2) C(1) . 107.6(5) yes
Cl(3) C(2) C(1) . 109.2(4) yes
O(11) Sn(1) C(11) . 96.2(2) yes
O(11) Sn(1) C(17) . 96.4(2) yes
C(11) Sn(1) C(17) . 133.9(2) yes
O(1) Sn(1) O(11) 2_555 87.7(2) yes
C(17) Sn(1) O(11) 2_555 112.1(2) yes
Sn(1) O(1) C(1) . 128.9(5) yes
O(1) C(1) C(2) . 113.7(6) yes
Cl(1) C(2) Cl(2) . 107.4(4) yes
Cl(2) C(2) Cl(3) . 107.8(4) yes
Cl(2) C(2) C(1) . 112.3(5) yes
Sn(1) C(11) C(16) . 119.2(5) no
C(11) C(12) C(13) . 119.8(7) no
C(13) C(14) C(15) . 120.6(7) no
C(11) C(16) C(15) . 120.2(8) no
Sn(1) C(17) C(112) . 120.3(5) no
C(17) C(18) C(19) . 120.5(8) no
C(19) C(110) C(111) . 120.3(8) no
C(17) C(112) C(111) . 120.1(8) no
Sn(1) C(11) C(12) . 121.3(5) no
C(12) C(11) C(16) . 119.5(6) no
C(12) C(13) C(14) . 119.9(7) no
C(14) C(15) C(16) . 120.0(8) no
Sn(1) C(17) C(18) . 120.6(5) no
C(18) C(17) C(112) . 119.1(6) no
C(18) C(19) C(110) . 121.0(9) no
C(110) C(111) C(112) . 119.0(8) no

loop_
_geom_bond_atom_site_label_1
_geom_bond_atom_site_label_2
_geom_bond_site_symmetry_1
_geom_bond_site_symmetry_2
_geom_bond_distance
_geom_bond_publ_flag
Sn(1) O(11) . . 2.162(5) yes
Sn(1) C(11) . . 2.107(6) yes
Sn(1) O(11) . 2_555 2.024(4) yes
Cl(2) C(2) . . 1.742(8) yes
O(1) C(1) . . 1.250(8) yes
C(1) C(2) . . 1.556(10) yes
Sn(1) O(1) . . 2.156(5) yes
Sn(1) C(17) . . 2.113(6) yes
Cl(1) C(2) . . 1.720(8) yes
Cl(3) C(2) . . 1.714(7) yes
O(2) C(1) . . 1.222(9) yes
O(11) Sn(1) . . 2.024(4) no
C(11) C(12) . . 1.375(9) no
C(12) C(13) . . 1.386(10) no
C(14) C(15) . . 1.361(13) no
C(17) C(18) . . 1.376(11) no
C(18) C(19) . . 1.362(11) no
C(110) C(111) . . 1.387(14) no
Sn(1) O(1) . . 2.156(5) no
Sn(1) C(17) . . 2.113(6) no
Cl(1) C(2) . . 1.720(8) no
Cl(3) C(2) . . 1.714(7) no
O(1) C(1) . . 1.250(8) no
C(11) C(16) . . 1.379(10) no
C(13) C(14) . . 1.363(13) no
C(15) C(16) . . 1.375(11) no
C(17) C(112) . . 1.388(11) no
C(19) C(110) . . 1.351(14) no
C(111) C(112) . . 1.386(11) no
